data_7151815
loop_
_publ_author_name
'Lin, Po-Tsung'
'Salunke, Deepak B.'
'Chen, Li-Hsun'
'Sun, Chung-Ming'

_publ_section_title
;
 Soluble polymer supported divergent synthesis of tetracyclic
 benzene-fused pyrazino/diazepino indoles: an advanced synthetic
 approach to bioactive scaffolds.
;
_journal_issue 8
_journal_name_full 'Organic &amp; biomolecular chemistry'
_journal_page_first 2925
_journal_page_last 2937
_journal_paper_doi 10.1039/c0ob01126f
_journal_volume 9
_journal_year 2011
_chemical_formula_sum 'C23 H19 N3 O4'
_chemical_formula_weight 401.41
_chemical_name_common
;
Methyl 6-(3-nitrophenyl)-1,2,6,7-tetrahydroindolo(1,7-ab)(1,5)benzodiazepine-9-carboxylate
;
_chemical_name_systematic
;
Methyl 6-(3-nitrophenyl)-1,2,6,7-tetrahydroindolo[1,7-ab][1,5]benzodiazepine-9-carboxylate
;
_space_group_IT_number 2
_symmetry_cell_setting triclinic
_symmetry_space_group_name_Hall '-P 1'
_symmetry_space_group_name_H-M 'P -1'
_atom_sites_solution_hydrogens geom
_atom_sites_solution_primary direct
_atom_sites_solution_secondary difmap
_audit_creation_method SHELXL-97
_cell_angle_alpha 69.5460(10)
_cell_angle_beta 81.7740(10)
_cell_angle_gamma 85.6650(10)
_cell_formula_units_Z 2
_cell_length_a 6.7967(2)
_cell_length_b 12.1325(3)
_cell_length_c 12.4682(3)
_cell_measurement_reflns_used 5916
_cell_measurement_temperature 100(2)
_cell_measurement_theta_max 26.3934
_cell_measurement_theta_min 2.9093
_cell_volume 953.04(4)
_computing_cell_refinement 'SAINT V7.34A (Bruker AXS, 2006)'
_computing_data_collection 'APEX2 (Bruker AXS, 2010)'
_computing_data_reduction 'SAINT V7.34A (Bruker AXS, 2006)'
_computing_molecular_graphics 'SHELXTL (Sheldrick, 2008)'
_computing_publication_material SHELXTL
_computing_structure_refinement 'SHELXL-97 (Sheldrick, 2008)'
_computing_structure_solution 'SHELXS-97 (Sheldrick, 2008)'
_diffrn_ambient_temperature 100(2)
_diffrn_detector_area_resol_mean 8.3333
_diffrn_measured_fraction_theta_full 0.996
_diffrn_measured_fraction_theta_max 0.996
_diffrn_measurement_device_type 'Bruker APEX-II CCD'
_diffrn_measurement_method '\f and \w scans'
_diffrn_radiation_monochromator graphite
_diffrn_radiation_source 'fine-focus sealed tube'
_diffrn_radiation_type MoK\a
_diffrn_radiation_wavelength 0.71073
_diffrn_reflns_av_R_equivalents 0.0219
_diffrn_reflns_av_sigmaI/netI 0.0186
_diffrn_reflns_limit_h_max 8
_diffrn_reflns_limit_h_min -8
_diffrn_reflns_limit_k_max 15
_diffrn_reflns_limit_k_min -14
_diffrn_reflns_limit_l_max 15
_diffrn_reflns_limit_l_min -13
_diffrn_reflns_number 15954
_diffrn_reflns_theta_full 26.43
_diffrn_reflns_theta_max 26.43
_diffrn_reflns_theta_min 1.76
_exptl_absorpt_coefficient_mu 0.098
_exptl_absorpt_correction_T_max 0.7454
_exptl_absorpt_correction_T_min 0.7211
_exptl_absorpt_correction_type multi-scan
_exptl_absorpt_process_details 'SADABS V2008/1 (Bruker AXS)'
_exptl_crystal_colour Yellow
_exptl_crystal_density_diffrn 1.399
_exptl_crystal_density_meas ?
_exptl_crystal_density_method 'not measured'
_exptl_crystal_description Lump
_exptl_crystal_F_000 420
_exptl_crystal_size_max 0.15
_exptl_crystal_size_mid 0.12
_exptl_crystal_size_min 0.10
_refine_diff_density_max 0.503
_refine_diff_density_min -0.622
_refine_diff_density_rms 0.052
_refine_ls_extinction_method none
_refine_ls_goodness_of_fit_ref 1.055
_refine_ls_hydrogen_treatment constr
_refine_ls_matrix_type full
_refine_ls_number_parameters 272
_refine_ls_number_reflns 3916
_refine_ls_number_restraints 0
_refine_ls_restrained_S_all 1.055
_refine_ls_R_factor_all 0.0547
_refine_ls_R_factor_gt 0.0440
_refine_ls_shift/su_max 0.000
_refine_ls_shift/su_mean 0.000
_refine_ls_structure_factor_coef Fsqd
_refine_ls_weighting_details 'calc w=1/[\s^2^(Fo^2^)+(0.0996P)^2^+0.2065P] where P=(Fo^2^+2Fc^2^)/3'
_refine_ls_weighting_scheme calc
_refine_ls_wR_factor_gt 0.1376
_refine_ls_wR_factor_ref 0.1587
_reflns_number_gt 3226
_reflns_number_total 3916
_reflns_threshold_expression >2sigma(I)
_cod_data_source_file c0ob01126f.txt
_cod_data_source_block 4k
_cod_depositor_comments
;
The following automatic conversions were performed:

'_exptl_crystal_density_meas' value 'not measured' was changed to '?'
- the value is perceived as not measured.

Automatic conversion script
Id: cif_fix_values 3008 2015-01-20 13:52:24Z robertas 
;
_cod_database_code 7151815

loop_
_symmetry_equiv_pos_as_xyz
'x, y, z'
'-x, -y, -z'

loop_
_atom_site_label
_atom_site_type_symbol
_atom_site_fract_x
_atom_site_fract_y
_atom_site_fract_z
_atom_site_U_iso_or_equiv
_atom_site_adp_type
_atom_site_occupancy
_atom_site_symmetry_multiplicity
_atom_site_calc_flag
_atom_site_refinement_flags
_atom_site_disorder_assembly
_atom_site_disorder_group
C1 C 0.2217(2) 0.68765(14) 0.23577(13) 0.0335(4) Uani 1 1 d . . .
H1 H 0.0861 0.7256 0.2381 0.040 Uiso 1 1 calc R . .
C2 C 0.1895(2) 0.55826(14) 0.26813(13) 0.0337(4) Uani 1 1 d . . .
C3 C 0.0167(3) 0.51070(17) 0.33930(16) 0.0444(4) Uani 1 1 d . . .
H3 H -0.0731 0.5606 0.3683 0.053 Uiso 1 1 calc R . .
C4 C -0.0290(3) 0.39385(18) 0.36926(17) 0.0515(5) Uani 1 1 d . . .
H4 H -0.1478 0.3645 0.4183 0.062 Uiso 1 1 calc R . .
C5 C 0.0988(3) 0.31992(17) 0.32764(16) 0.0473(4) Uani 1 1 d . . .
H5 H 0.0673 0.2399 0.3463 0.057 Uiso 1 1 calc R . .
C6 C 0.2728(3) 0.36356(14) 0.25872(14) 0.0373(4) Uani 1 1 d . . .
C7 C 0.4332(3) 0.30171(16) 0.20433(15) 0.0446(4) Uani 1 1 d . . .
H7A H 0.3854 0.2802 0.1431 0.053 Uiso 1 1 calc R . .
H7B H 0.4814 0.2296 0.2625 0.053 Uiso 1 1 calc R . .
C8 C 0.5965(3) 0.39181(15) 0.15392(16) 0.0422(4) Uani 1 1 d . . .
H8A H 0.7103 0.3685 0.1995 0.051 Uiso 1 1 calc R . .
H8B H 0.6445 0.3990 0.0730 0.051 Uiso 1 1 calc R . .
C9 C 0.6097(2) 0.60734(14) 0.10899(13) 0.0319(3) Uani 1 1 d . . .
C10 C 0.8127(2) 0.59996(15) 0.07012(15) 0.0393(4) Uani 1 1 d . . .
H10 H 0.8771 0.5246 0.0869 0.047 Uiso 1 1 calc R . .
C11 C 0.9219(2) 0.69861(16) 0.00830(15) 0.0401(4) Uani 1 1 d . . .
H11 H 1.0584 0.6903 -0.0183 0.048 Uiso 1 1 calc R . .
C12 C 0.8330(2) 0.81008(15) -0.01516(13) 0.0356(4) Uani 1 1 d . . .
C13 C 0.6347(2) 0.81908(14) 0.02778(13) 0.0342(4) Uani 1 1 d . . .
H13 H 0.5750 0.8952 0.0152 0.041 Uiso 1 1 calc R . .
C14 C 0.5203(2) 0.72161(14) 0.08825(12) 0.0308(3) Uani 1 1 d . . .
C15 C 0.3191(2) 0.48221(14) 0.22862(12) 0.0326(3) Uani 1 1 d . . .
C16 C 0.3264(2) 0.71785(14) 0.32169(13) 0.0335(4) Uani 1 1 d . . .
C17 C 0.4826(3) 0.64961(16) 0.37479(15) 0.0429(4) Uani 1 1 d . . .
H17 H 0.5271 0.5808 0.3576 0.051 Uiso 1 1 calc R . .
C18 C 0.5744(3) 0.68020(19) 0.45238(16) 0.0494(5) Uani 1 1 d . . .
H18 H 0.6821 0.6329 0.4868 0.059 Uiso 1 1 calc R . .
C19 C 0.5109(3) 0.77876(17) 0.48008(15) 0.0459(4) Uani 1 1 d . . .
H19 H 0.5720 0.8000 0.5338 0.055 Uiso 1 1 calc R . .
C20 C 0.3562(3) 0.84512(15) 0.42733(15) 0.0425(4) Uani 1 1 d . . .
C21 C 0.2645(3) 0.81802(14) 0.34813(14) 0.0388(4) Uani 1 1 d . . .
H21 H 0.1601 0.8674 0.3121 0.047 Uiso 1 1 calc R . .
C22 C 0.9400(3) 0.91895(15) -0.08487(14) 0.0378(4) Uani 1 1 d . . .
C23 C 1.2409(3) 0.99701(19) -0.19618(18) 0.0558(5) Uani 1 1 d . . .
H23A H 1.1914 1.0313 -0.2713 0.084 Uiso 1 1 calc R . .
H23B H 1.3807 0.9722 -0.2073 0.084 Uiso 1 1 calc R . .
H23C H 1.2295 1.0559 -0.1580 0.084 Uiso 1 1 calc R . .
N1 N 0.31603(19) 0.73889(12) 0.11619(11) 0.0345(3) Uani 1 1 d . . .
H1A H 0.2438 0.7807 0.0618 0.041 Uiso 1 1 calc R . .
N2 N 0.5042(2) 0.50438(11) 0.15980(12) 0.0359(3) Uani 1 1 d . . .
N3 N 0.2809(3) 0.94756(17) 0.45863(18) 0.0638(5) Uani 1 1 d . . .
O1 O 0.3048(3) 0.94876(18) 0.55306(18) 0.0905(6) Uani 1 1 d . . .
O2 O 0.2003(4) 1.02668(17) 0.3886(2) 0.1125(9) Uani 1 1 d . . .
O3 O 0.8687(2) 1.01712(11) -0.10340(12) 0.0506(3) Uani 1 1 d . . .
O4 O 1.12547(19) 0.89683(11) -0.12566(12) 0.0497(3) Uani 1 1 d . . .

loop_
_atom_site_aniso_label
_atom_site_aniso_U_11
_atom_site_aniso_U_22
_atom_site_aniso_U_33
_atom_site_aniso_U_23
_atom_site_aniso_U_13
_atom_site_aniso_U_12
C1 0.0310(8) 0.0362(8) 0.0348(8) -0.0156(7) -0.0041(6) 0.0053(6)
C2 0.0343(8) 0.0357(8) 0.0335(8) -0.0141(6) -0.0065(6) 0.0010(6)
C3 0.0380(9) 0.0479(10) 0.0458(9) -0.0169(8) 0.0007(7) 0.0000(7)
C4 0.0438(10) 0.0500(11) 0.0535(11) -0.0109(9) 0.0039(8) -0.0092(8)
C5 0.0516(11) 0.0383(9) 0.0499(10) -0.0109(8) -0.0058(8) -0.0101(8)
C6 0.0467(9) 0.0335(8) 0.0340(8) -0.0124(7) -0.0093(7) -0.0019(7)
C7 0.0615(11) 0.0344(9) 0.0410(9) -0.0177(7) -0.0032(8) -0.0026(8)
C8 0.0470(10) 0.0335(9) 0.0489(9) -0.0196(7) -0.0047(8) 0.0066(7)
C9 0.0340(8) 0.0328(8) 0.0308(7) -0.0137(6) -0.0050(6) 0.0025(6)
C10 0.0367(9) 0.0332(8) 0.0478(9) -0.0155(7) -0.0042(7) 0.0063(7)
C11 0.0326(8) 0.0415(9) 0.0474(9) -0.0183(8) -0.0021(7) 0.0017(7)
C12 0.0372(8) 0.0371(9) 0.0350(8) -0.0153(7) -0.0055(6) -0.0001(7)
C13 0.0397(8) 0.0313(8) 0.0345(8) -0.0149(6) -0.0079(6) 0.0051(6)
C14 0.0330(8) 0.0340(8) 0.0282(7) -0.0142(6) -0.0065(6) 0.0038(6)
C15 0.0362(8) 0.0349(8) 0.0285(7) -0.0123(6) -0.0066(6) -0.0011(6)
C16 0.0360(8) 0.0329(8) 0.0312(7) -0.0124(6) 0.0003(6) 0.0004(6)
C17 0.0439(9) 0.0458(10) 0.0446(9) -0.0234(8) -0.0096(7) 0.0114(8)
C18 0.0473(10) 0.0596(12) 0.0472(10) -0.0249(9) -0.0139(8) 0.0093(9)
C19 0.0510(10) 0.0524(11) 0.0406(9) -0.0223(8) -0.0064(8) -0.0070(8)
C20 0.0549(10) 0.0326(9) 0.0420(9) -0.0168(7) 0.0004(8) -0.0063(8)
C21 0.0463(9) 0.0302(8) 0.0386(8) -0.0111(7) -0.0050(7) 0.0032(7)
C22 0.0424(9) 0.0380(9) 0.0344(8) -0.0136(7) -0.0066(7) -0.0016(7)
C23 0.0562(12) 0.0528(12) 0.0539(11) -0.0161(9) 0.0095(9) -0.0157(9)
N1 0.0325(7) 0.0377(7) 0.0318(6) -0.0105(6) -0.0076(5) 0.0077(5)
N2 0.0389(7) 0.0297(7) 0.0402(7) -0.0162(6) -0.0003(6) 0.0029(6)
N3 0.0802(13) 0.0467(10) 0.0772(12) -0.0375(10) -0.0093(10) -0.0003(9)
O1 0.1076(15) 0.1016(15) 0.0972(14) -0.0786(13) -0.0146(11) 0.0068(12)
O2 0.178(2) 0.0532(11) 0.1256(18) -0.0494(12) -0.0566(17) 0.0423(13)
O3 0.0558(8) 0.0350(7) 0.0553(8) -0.0102(6) -0.0038(6) 0.0005(6)
O4 0.0454(7) 0.0434(7) 0.0544(8) -0.0135(6) 0.0066(6) -0.0062(6)

loop_
_atom_type_symbol
_atom_type_description
_atom_type_scat_dispersion_real
_atom_type_scat_dispersion_imag
_atom_type_scat_source
C C 0.0033 0.0016 'International Tables Vol C Tables 4.2.6.8 and 6.1.1.4'
H H 0.0000 0.0000 'International Tables Vol C Tables 4.2.6.8 and 6.1.1.4'
N N 0.0061 0.0033 'International Tables Vol C Tables 4.2.6.8 and 6.1.1.4'
O O 0.0106 0.0060 'International Tables Vol C Tables 4.2.6.8 and 6.1.1.4'

loop_
_geom_angle_atom_site_label_1
_geom_angle_atom_site_label_2
_geom_angle_atom_site_label_3
_geom_angle
_geom_angle_site_symmetry_1
_geom_angle_site_symmetry_3
_geom_angle_publ_flag
N1 C1 C2 111.64(12) . . ?
N1 C1 C16 112.97(13) . . ?
C2 C1 C16 113.63(13) . . ?
N1 C1 H1 106.0 . . ?
C2 C1 H1 106.0 . . ?
C16 C1 H1 106.0 . . ?
C15 C2 C3 117.20(16) . . ?
C15 C2 C1 124.10(14) . . ?
C3 C2 C1 118.67(15) . . ?
C4 C3 C2 122.51(18) . . ?
C4 C3 H3 118.7 . . ?
C2 C3 H3 118.7 . . ?
C5 C4 C3 119.72(17) . . ?
C5 C4 H4 120.1 . . ?
C3 C4 H4 120.1 . . ?
C6 C5 C4 119.27(17) . . ?
C6 C5 H5 120.4 . . ?
C4 C5 H5 120.4 . . ?
C5 C6 C15 120.91(16) . . ?
C5 C6 C7 129.20(16) . . ?
C15 C6 C7 109.88(15) . . ?
C6 C7 C8 103.81(14) . . ?
C6 C7 H7A 111.0 . . ?
C8 C7 H7A 111.0 . . ?
C6 C7 H7B 111.0 . . ?
C8 C7 H7B 111.0 . . ?
H7A C7 H7B 109.0 . . ?
N2 C8 C7 105.64(14) . . ?
N2 C8 H8A 110.6 . . ?
C7 C8 H8A 110.6 . . ?
N2 C8 H8B 110.6 . . ?
C7 C8 H8B 110.6 . . ?
H8A C8 H8B 108.7 . . ?
N2 C9 C10 118.98(14) . . ?
N2 C9 C14 123.34(14) . . ?
C10 C9 C14 117.59(14) . . ?
C11 C10 C9 122.10(15) . . ?
C11 C10 H10 119.0 . . ?
C9 C10 H10 119.0 . . ?
C10 C11 C12 120.26(15) . . ?
C10 C11 H11 119.9 . . ?
C12 C11 H11 119.9 . . ?
C13 C12 C11 118.31(15) . . ?
C13 C12 C22 118.89(15) . . ?
C11 C12 C22 122.80(15) . . ?
C14 C13 C12 122.72(15) . . ?
C14 C13 H13 118.6 . . ?
C12 C13 H13 118.6 . . ?
C13 C14 N1 118.61(14) . . ?
C13 C14 C9 118.91(14) . . ?
N1 C14 C9 122.14(14) . . ?
C2 C15 C6 120.36(15) . . ?
C2 C15 N2 129.59(14) . . ?
C6 C15 N2 110.05(14) . . ?
C21 C16 C17 118.28(15) . . ?
C21 C16 C1 118.82(14) . . ?
C17 C16 C1 122.90(14) . . ?
C18 C17 C16 121.18(17) . . ?
C18 C17 H17 119.4 . . ?
C16 C17 H17 119.4 . . ?
C19 C18 C17 120.56(17) . . ?
C19 C18 H18 119.7 . . ?
C17 C18 H18 119.7 . . ?
C20 C19 C18 117.65(16) . . ?
C20 C19 H19 121.2 . . ?
C18 C19 H19 121.2 . . ?
C19 C20 C21 123.03(16) . . ?
C19 C20 N3 118.68(17) . . ?
C21 C20 N3 118.27(17) . . ?
C20 C21 C16 119.28(16) . . ?
C20 C21 H21 120.4 . . ?
C16 C21 H21 120.4 . . ?
O3 C22 O4 123.36(16) . . ?
O3 C22 C12 124.24(16) . . ?
O4 C22 C12 112.39(14) . . ?
O4 C23 H23A 109.5 . . ?
O4 C23 H23B 109.5 . . ?
H23A C23 H23B 109.5 . . ?
O4 C23 H23C 109.5 . . ?
H23A C23 H23C 109.5 . . ?
H23B C23 H23C 109.5 . . ?
C14 N1 C1 120.35(12) . . ?
C14 N1 H1A 119.8 . . ?
C1 N1 H1A 119.8 . . ?
C9 N2 C15 130.98(13) . . ?
C9 N2 C8 119.68(13) . . ?
C15 N2 C8 109.11(13) . . ?
O2 N3 O1 123.7(2) . . ?
O2 N3 C20 117.98(19) . . ?
O1 N3 C20 118.3(2) . . ?
C22 O4 C23 116.67(15) . . ?

loop_
_geom_bond_atom_site_label_1
_geom_bond_atom_site_label_2
_geom_bond_distance
_geom_bond_site_symmetry_2
_geom_bond_publ_flag
C1 N1 1.470(2) . ?
C1 C2 1.503(2) . ?
C1 C16 1.523(2) . ?
C1 H1 1.0000 . ?
C2 C15 1.393(2) . ?
C2 C3 1.395(2) . ?
C3 C4 1.382(3) . ?
C3 H3 0.9500 . ?
C4 C5 1.381(3) . ?
C4 H4 0.9500 . ?
C5 C6 1.379(3) . ?
C5 H5 0.9500 . ?
C6 C15 1.403(2) . ?
C6 C7 1.494(2) . ?
C7 C8 1.525(3) . ?
C7 H7A 0.9900 . ?
C7 H7B 0.9900 . ?
C8 N2 1.481(2) . ?
C8 H8A 0.9900 . ?
C8 H8B 0.9900 . ?
C9 N2 1.389(2) . ?
C9 C10 1.402(2) . ?
C9 C14 1.423(2) . ?
C10 C11 1.380(2) . ?
C10 H10 0.9500 . ?
C11 C12 1.389(2) . ?
C11 H11 0.9500 . ?
C12 C13 1.388(2) . ?
C12 C22 1.480(2) . ?
C13 C14 1.386(2) . ?
C13 H13 0.9500 . ?
C14 N1 1.400(2) . ?
C15 N2 1.404(2) . ?
C16 C21 1.388(2) . ?
C16 C17 1.391(2) . ?
C17 C18 1.387(2) . ?
C17 H17 0.9500 . ?
C18 C19 1.380(3) . ?
C18 H18 0.9500 . ?
C19 C20 1.374(3) . ?
C19 H19 0.9500 . ?
C20 C21 1.380(2) . ?
C20 N3 1.464(2) . ?
C21 H21 0.9500 . ?
C22 O3 1.208(2) . ?
C22 O4 1.334(2) . ?
C23 O4 1.437(2) . ?
C23 H23A 0.9800 . ?
C23 H23B 0.9800 . ?
C23 H23C 0.9800 . ?
N1 H1A 0.8800 . ?
N3 O2 1.207(3) . ?
N3 O1 1.216(3) . ?
